data_2022806
loop_
_publ_author_name
Vinaya,
'Richard, Austin S.'
'Murthy, Subbiah M.'
'Basavaraju, Yeriyur B.'
'Yathirajan, Hemmige S.'
'Parkin, Sean'

_publ_section_title
;
 The synthesis, crystal structure and spectroscopic analysis of
 (E)-3-(4-chlorophenyl)-1-(2,3-dihydrobenzo[b][1,4]dioxin-6-yl)prop-2-en-1-one
;
_journal_coeditor_code VM2285
_journal_issue 7
_journal_name_full 'Acta Crystallographica Section E Crystallographic Communications'
_journal_page_first 674
_journal_page_last 677
_journal_paper_doi 10.1107/S2056989023005613
_journal_volume 79
_journal_year 2023
_chemical_formula_iupac 'C17 H13 Cl O3'
_chemical_formula_moiety 'C17 H13 Cl O3'
_chemical_formula_sum 'C17 H13 Cl O3'
_chemical_formula_weight 300.72
_chemical_name_systematic (<i>E</i>)-3-(4-Chlorophenyl)-1-(2,3-dihydrobenzo[<i>b</i>][1,4]dioxin-6-yl)prop-2-en-1-one
_space_group_crystal_system orthorhombic
_space_group_IT_number 33
_space_group_name_Hall 'P 2c -2n'
_space_group_name_H-M_alt 'P n a 21'
_atom_sites_solution_hydrogens difmap
_atom_sites_solution_primary direct
_atom_sites_solution_secondary difmap
_audit_creation_method 'SHELXL-2019/2 and CIFFIX'
_cell_angle_alpha 90
_cell_angle_beta 90
_cell_angle_gamma 90
_cell_formula_units_Z 4
_cell_length_a 5.8655(5)
_cell_length_b 14.3499(17)
_cell_length_c 16.4803(19)
_cell_measurement_reflns_used 9943
_cell_measurement_temperature 200(2)
_cell_measurement_theta_max 27.57
_cell_measurement_theta_min 2.47
_cell_volume 1387.1(3)
_computing_cell_refinement
;
<i>APEX3</i> (Bruker, 2016)
;
_computing_data_collection
;
<i>APEX3</i> (Bruker, 2016)
;
_computing_data_reduction
;
<i>APEX3</i> (Bruker, 2016)
;
_computing_molecular_graphics
;
<i>Mercury</i> (Macrae <i>et al.</i>, 2020)
;
_computing_publication_material
;
<i>SHELX</i> (Sheldrick, 2008) and <i>publCIF</i> (Westrip,
2010)
;
_computing_structure_refinement
;
<i>SHELXL2019</i> (Sheldrick, 2015b)
;
_computing_structure_solution
;
<i>SHELXT</i> (Sheldrick, 2015a)
;
_diffrn_ambient_temperature 200(2)
_diffrn_detector_area_resol_mean 7.41
_diffrn_measured_fraction_theta_full 0.998
_diffrn_measured_fraction_theta_max 0.998
_diffrn_measurement_device_type 'Bruker D8 Venture dual source'
_diffrn_measurement_method '\f and \w scans'
_diffrn_radiation_type MoK\a
_diffrn_radiation_wavelength 0.71073
_diffrn_reflns_av_R_equivalents 0.0375
_diffrn_reflns_av_unetI/netI 0.0265
_diffrn_reflns_limit_h_max 7
_diffrn_reflns_limit_h_min -7
_diffrn_reflns_limit_k_max 18
_diffrn_reflns_limit_k_min -18
_diffrn_reflns_limit_l_max 21
_diffrn_reflns_limit_l_min -19
_diffrn_reflns_number 17057
_diffrn_reflns_theta_full 25.242
_diffrn_reflns_theta_max 27.572
_diffrn_reflns_theta_min 2.472
_diffrn_source microsource
_exptl_absorpt_coefficient_mu 0.282
_exptl_absorpt_correction_T_max 0.971
_exptl_absorpt_correction_T_min 0.788
_exptl_absorpt_correction_type multi-scan
_exptl_absorpt_process_details
;
(<i>SADABS</i>; Krause <i>et al.</i>, 2015)
;
_exptl_crystal_colour 'pale yellow'
_exptl_crystal_density_diffrn 1.440
_exptl_crystal_description 'cut block'
_exptl_crystal_F_000 624
_exptl_crystal_size_max 0.260
_exptl_crystal_size_mid 0.230
_exptl_crystal_size_min 0.220
_refine_diff_density_max 0.214
_refine_diff_density_min -0.158
_refine_ls_abs_structure_details
;
Flack <i>x</i> determined using 1035 quotients [(I+)-(I-)]/[(I+)+(I-)]
[Parsons <i>et al.</i> (2013)
;
_refine_ls_abs_structure_Flack 0.01(2)
_refine_ls_extinction_method none
_refine_ls_goodness_of_fit_ref 1.065
_refine_ls_hydrogen_treatment constr
_refine_ls_matrix_type full
_refine_ls_number_parameters 190
_refine_ls_number_reflns 2896
_refine_ls_number_restraints 1
_refine_ls_restrained_S_all 1.065
_refine_ls_R_factor_all 0.0371
_refine_ls_R_factor_gt 0.0334
_refine_ls_shift/su_max 0.000
_refine_ls_shift/su_mean 0.000
_refine_ls_structure_factor_coef Fsqd
_refine_ls_weighting_details 'w=1/[\s^2^(Fo^2^)+(0.0322P)^2^+0.4666P] where P=(Fo^2^+2Fc^2^)/3'
_refine_ls_weighting_scheme calc
_refine_ls_wR_factor_gt 0.0806
_refine_ls_wR_factor_ref 0.0827
_reflns_number_gt 2694
_reflns_number_total 2896
_reflns_threshold_expression 'I > 2\s(I)'
_cod_data_source_file vm2285sup1.cif
_cod_data_source_block I
_cod_database_code 2022806
_shelx_space_group_comment
;
The symmetry employed for this shelxl refinement is uniquely defined
by the following loop, which should always be used as a source of
symmetry information in preference to the above space-group names.
They are only intended as comments.
;
_shelx_estimated_absorpt_t_min 0.930
_shelx_estimated_absorpt_t_max 0.940

loop_
_space_group_symop_operation_xyz
'x, y, z'
'-x, -y, z+1/2'
'x+1/2, -y+1/2, z'
'-x+1/2, y+1/2, z+1/2'

loop_
_atom_site_type_symbol
_atom_site_label
_atom_site_fract_x
_atom_site_fract_y
_atom_site_fract_z
_atom_site_U_iso_or_equiv
_atom_site_adp_type
_atom_site_calc_flag
_atom_site_occupancy
_atom_site_disorder_assembly
_atom_site_disorder_group
Cl Cl1 0.86056(16) 0.65710(6) 0.91506(5) 0.0577(3) Uani d 1 . .
O O1 -0.0096(3) 0.59370(18) 0.48876(12) 0.0505(6) Uani d 1 . .
O O2 0.0030(3) 0.57318(14) 0.18914(12) 0.0416(5) Uani d 1 . .
O O3 0.4399(4) 0.64129(16) 0.14256(12) 0.0443(5) Uani d 1 . .
C C1 0.1903(5) 0.6112(2) 0.47247(15) 0.0338(6) Uani d 1 . .
C C2 0.2634(4) 0.61897(18) 0.38646(15) 0.0286(5) Uani d 1 . .
C C3 0.1080(4) 0.59307(18) 0.32641(17) 0.0318(5) Uani d 1 . .
H H3 -0.038161 0.570520 0.341626 0.038 Uiso calc 1 . .
C C4 0.1637(4) 0.59976(17) 0.24503(16) 0.0300(5) Uani d 1 . .
C C5 0.0414(6) 0.6143(2) 0.11107(17) 0.0453(7) Uani d 1 . .
H H5A 0.008461 0.681919 0.113519 0.054 Uiso calc 1 . .
H H5B -0.062554 0.585853 0.070731 0.054 Uiso calc 1 . .
C C6 0.2829(6) 0.5995(2) 0.08557(18) 0.0475(8) Uani d 1 . .
H H6A 0.313824 0.531780 0.081738 0.057 Uiso calc 1 . .
H H6B 0.306758 0.627076 0.031178 0.057 Uiso calc 1 . .
C C7 0.3778(5) 0.63300(19) 0.22209(16) 0.0320(6) Uani d 1 . .
C C8 0.5313(5) 0.66010(18) 0.28102(18) 0.0343(6) Uani d 1 . .
H H8 0.675979 0.683954 0.265581 0.041 Uiso calc 1 . .
C C9 0.4761(5) 0.65280(18) 0.36243(17) 0.0329(6) Uani d 1 . .
H H9 0.584046 0.671004 0.402365 0.040 Uiso calc 1 . .
C C10 0.3628(5) 0.62304(19) 0.53720(16) 0.0361(6) Uani d 1 . .
H H10 0.511960 0.643759 0.523877 0.043 Uiso calc 1 . .
C C11 0.3090(5) 0.60465(18) 0.61436(15) 0.0314(6) Uani d 1 . .
H H11 0.158246 0.583195 0.624038 0.038 Uiso calc 1 . .
C C12 0.4563(4) 0.61380(17) 0.68570(15) 0.0297(5) Uani d 1 . .
C C13 0.6738(4) 0.65334(18) 0.68259(17) 0.0326(5) Uani d 1 . .
H H13 0.737075 0.671519 0.631943 0.039 Uiso calc 1 . .
C C14 0.7979(5) 0.66609(18) 0.75398(18) 0.0347(6) Uani d 1 . .
H H14 0.945533 0.693264 0.752293 0.042 Uiso calc 1 . .
C C15 0.7047(5) 0.63898(18) 0.82670(18) 0.0355(6) Uani d 1 . .
C C16 0.4927(5) 0.59816(19) 0.83158(18) 0.0367(6) Uani d 1 . .
H H16 0.432553 0.578743 0.882366 0.044 Uiso calc 1 . .
C C17 0.3696(5) 0.58612(18) 0.76102(16) 0.0330(6) Uani d 1 . .
H H17 0.222733 0.558409 0.763644 0.040 Uiso calc 1 . .

loop_
_atom_site_aniso_label
_atom_site_aniso_U_11
_atom_site_aniso_U_22
_atom_site_aniso_U_33
_atom_site_aniso_U_12
_atom_site_aniso_U_13
_atom_site_aniso_U_23
Cl1 0.0663(5) 0.0745(5) 0.0324(4) -0.0046(4) -0.0248(4) 0.0048(4)
O1 0.0324(10) 0.0939(18) 0.0252(10) -0.0057(11) 0.0000(9) 0.0001(10)
O2 0.0414(11) 0.0586(12) 0.0248(9) -0.0105(10) -0.0082(9) 0.0018(9)
O3 0.0440(11) 0.0634(14) 0.0254(10) -0.0025(10) 0.0040(9) 0.0059(9)
C1 0.0345(14) 0.0442(15) 0.0226(13) 0.0005(12) -0.0028(11) -0.0017(12)
C2 0.0283(12) 0.0340(13) 0.0234(12) 0.0011(10) -0.0010(10) 0.0006(10)
C3 0.0312(12) 0.0381(13) 0.0261(13) -0.0009(10) -0.0011(11) 0.0015(11)
C4 0.0313(13) 0.0327(12) 0.0259(12) -0.0001(11) -0.0058(11) 0.0007(10)
C5 0.0526(18) 0.0612(18) 0.0221(13) -0.0025(15) -0.0101(13) 0.0041(13)
C6 0.0591(19) 0.062(2) 0.0217(13) 0.0047(16) -0.0007(14) -0.0005(13)
C7 0.0326(14) 0.0374(13) 0.0259(13) 0.0032(11) 0.0014(11) 0.0040(10)
C8 0.0288(13) 0.0410(14) 0.0330(14) -0.0026(11) 0.0014(12) 0.0034(12)
C9 0.0303(12) 0.0380(14) 0.0305(13) -0.0033(10) -0.0059(11) -0.0012(11)
C10 0.0326(13) 0.0489(16) 0.0268(14) -0.0015(13) -0.0020(11) -0.0015(13)
C11 0.0291(13) 0.0403(14) 0.0247(13) -0.0004(11) -0.0012(10) -0.0031(11)
C12 0.0316(13) 0.0330(13) 0.0246(13) 0.0023(10) 0.0005(11) -0.0017(11)
C13 0.0324(13) 0.0396(13) 0.0259(13) -0.0005(10) -0.0024(11) 0.0010(11)
C14 0.0321(13) 0.0387(14) 0.0332(14) 0.0003(11) -0.0069(12) 0.0010(12)
C15 0.0416(15) 0.0393(13) 0.0255(12) 0.0060(11) -0.0117(12) 0.0000(11)
C16 0.0430(15) 0.0416(14) 0.0256(13) 0.0023(12) -0.0005(12) 0.0033(12)
C17 0.0337(13) 0.0362(13) 0.0292(14) -0.0005(10) 0.0021(11) 0.0013(11)

loop_
_atom_type_symbol
_atom_type_description
_atom_type_scat_dispersion_real
_atom_type_scat_dispersion_imag
_atom_type_scat_source
C C 0.0033 0.0016 'International Tables Vol C Tables 4.2.6.8 and 6.1.1.4'
H H 0.0000 0.0000 'International Tables Vol C Tables 4.2.6.8 and 6.1.1.4'
Cl Cl 0.1484 0.1585 'International Tables Vol C Tables 4.2.6.8 and 6.1.1.4'
O O 0.0106 0.0060 'International Tables Vol C Tables 4.2.6.8 and 6.1.1.4'

loop_
_geom_angle_atom_site_label_1
_geom_angle_atom_site_label_2
_geom_angle_atom_site_label_3
_geom_angle_site_symmetry_1
_geom_angle_site_symmetry_3
_geom_angle
_geom_angle_publ_flag
C4 O2 C5 . . 112.4(2) ?
C7 O3 C6 . . 114.7(2) ?
O1 C1 C10 . . 121.2(2) ?
O1 C1 C2 . . 120.0(2) ?
C10 C1 C2 . . 118.8(2) ?
C3 C2 C9 . . 118.4(2) ?
C3 C2 C1 . . 117.9(2) ?
C9 C2 C1 . . 123.7(2) ?
C4 C3 C2 . . 121.0(2) ?
C4 C3 H3 . . 119.5 ?
C2 C3 H3 . . 119.5 ?
O2 C4 C3 . . 118.0(2) ?
O2 C4 C7 . . 122.1(3) ?
C3 C4 C7 . . 119.9(2) ?
O2 C5 C6 . . 110.0(3) ?
O2 C5 H5A . . 109.7 ?
C6 C5 H5A . . 109.7 ?
O2 C5 H5B . . 109.7 ?
C6 C5 H5B . . 109.7 ?
H5A C5 H5B . . 108.2 ?
O3 C6 C5 . . 111.2(2) ?
O3 C6 H6A . . 109.4 ?
C5 C6 H6A . . 109.4 ?
O3 C6 H6B . . 109.4 ?
C5 C6 H6B . . 109.4 ?
H6A C6 H6B . . 108.0 ?
O3 C7 C8 . . 118.5(3) ?
O3 C7 C4 . . 122.0(3) ?
C8 C7 C4 . . 119.5(3) ?
C7 C8 C9 . . 120.5(2) ?
C7 C8 H8 . . 119.7 ?
C9 C8 H8 . . 119.7 ?
C8 C9 C2 . . 120.7(2) ?
C8 C9 H9 . . 119.7 ?
C2 C9 H9 . . 119.7 ?
C11 C10 C1 . . 120.1(3) ?
C11 C10 H10 . . 119.9 ?
C1 C10 H10 . . 119.9 ?
C10 C11 C12 . . 127.4(3) ?
C10 C11 H11 . . 116.3 ?
C12 C11 H11 . . 116.3 ?
C13 C12 C17 . . 118.7(2) ?
C13 C12 C11 . . 123.0(2) ?
C17 C12 C11 . . 118.2(2) ?
C14 C13 C12 . . 119.9(3) ?
C14 C13 H13 . . 120.0 ?
C12 C13 H13 . . 120.0 ?
C15 C14 C13 . . 119.4(3) ?
C15 C14 H14 . . 120.3 ?
C13 C14 H14 . . 120.3 ?
C14 C15 C16 . . 122.1(3) ?
C14 C15 Cl1 . . 118.6(2) ?
C16 C15 Cl1 . . 119.3(2) ?
C15 C16 C17 . . 118.5(3) ?
C15 C16 H16 . . 120.8 ?
C17 C16 H16 . . 120.8 ?
C16 C17 C12 . . 121.5(3) ?
C16 C17 H17 . . 119.3 ?
C12 C17 H17 . . 119.3 ?

loop_
_geom_bond_atom_site_label_1
_geom_bond_atom_site_label_2
_geom_bond_site_symmetry_2
_geom_bond_distance
_geom_bond_publ_flag
Cl1 C15 . 1.739(3) ?
O1 C1 . 1.229(3) ?
O2 C4 . 1.372(3) ?
O2 C5 . 1.433(3) ?
O3 C7 . 1.366(3) ?
O3 C6 . 1.446(4) ?
C1 C10 . 1.480(4) ?
C1 C2 . 1.485(3) ?
C2 C3 . 1.396(4) ?
C2 C9 . 1.396(4) ?
C3 C4 . 1.384(4) ?
C3 H3 . 0.9500 ?
C4 C7 . 1.395(4) ?
C5 C6 . 1.493(5) ?
C5 H5A . 0.9900 ?
C5 H5B . 0.9900 ?
C6 H6A . 0.9900 ?
C6 H6B . 0.9900 ?
C7 C8 . 1.380(4) ?
C8 C9 . 1.384(4) ?
C8 H8 . 0.9500 ?
C9 H9 . 0.9500 ?
C10 C11 . 1.336(4) ?
C10 H10 . 0.9500 ?
C11 C12 . 1.465(4) ?
C11 H11 . 0.9500 ?
C12 C13 . 1.397(4) ?
C12 C17 . 1.399(4) ?
C13 C14 . 1.396(4) ?
C13 H13 . 0.9500 ?
C14 C15 . 1.373(4) ?
C14 H14 . 0.9500 ?
C15 C16 . 1.377(4) ?
C16 C17 . 1.379(4) ?
C16 H16 . 0.9500 ?
C17 H17 . 0.9500 ?

loop_
_geom_hbond_atom_site_label_D
_geom_hbond_atom_site_label_H
_geom_hbond_atom_site_label_A
_geom_hbond_site_symmetry_A
_geom_hbond_distance_DH
_geom_hbond_distance_HA
_geom_hbond_distance_DA
_geom_hbond_angle_DHA
_geom_hbond_publ_flag
C5 H5A O3 3_465 0.99 2.61 3.595(4) 172 yes
C5 H5B Cl1 1_454 0.99 2.80 3.455(3) 124 yes

loop_
_geom_torsion_atom_site_label_1
_geom_torsion_atom_site_label_2
_geom_torsion_atom_site_label_3
_geom_torsion_atom_site_label_4
_geom_torsion_site_symmetry_1
_geom_torsion_site_symmetry_2
_geom_torsion_site_symmetry_3
_geom_torsion_site_symmetry_4
_geom_torsion
_geom_torsion_publ_flag
O1 C1 C2 C3 . . . . -8.9(4) ?
C10 C1 C2 C3 . . . . 169.9(2) ?
O1 C1 C2 C9 . . . . 169.5(3) ?
C10 C1 C2 C9 . . . . -11.7(4) ?
C9 C2 C3 C4 . . . . 0.7(4) ?
C1 C2 C3 C4 . . . . 179.1(2) ?
C5 O2 C4 C3 . . . . 158.0(3) ?
C5 O2 C4 C7 . . . . -21.8(4) ?
C2 C3 C4 O2 . . . . -180.0(2) ?
C2 C3 C4 C7 . . . . -0.1(4) ?
C4 O2 C5 C6 . . . . 50.4(3) ?
C7 O3 C6 C5 . . . . 38.6(4) ?
O2 C5 C6 O3 . . . . -60.1(4) ?
C6 O3 C7 C8 . . . . 171.8(3) ?
C6 O3 C7 C4 . . . . -9.4(4) ?
O2 C4 C7 O3 . . . . 0.2(4) ?
C3 C4 C7 O3 . . . . -179.6(3) ?
O2 C4 C7 C8 . . . . 179.0(2) ?
C3 C4 C7 C8 . . . . -0.8(4) ?
O3 C7 C8 C9 . . . . -179.9(3) ?
C4 C7 C8 C9 . . . . 1.3(4) ?
C7 C8 C9 C2 . . . . -0.8(4) ?
C3 C2 C9 C8 . . . . -0.2(4) ?
C1 C2 C9 C8 . . . . -178.6(3) ?
O1 C1 C10 C11 . . . . 7.4(4) ?
C2 C1 C10 C11 . . . . -171.3(3) ?
C1 C10 C11 C12 . . . . -179.0(2) ?
C10 C11 C12 C13 . . . . 6.8(4) ?
C10 C11 C12 C17 . . . . -176.7(3) ?
C17 C12 C13 C14 . . . . -1.2(4) ?
C11 C12 C13 C14 . . . . 175.3(2) ?
C12 C13 C14 C15 . . . . 0.4(4) ?
C13 C14 C15 C16 . . . . 0.9(4) ?
C13 C14 C15 Cl1 . . . . -179.0(2) ?
C14 C15 C16 C17 . . . . -1.3(4) ?
Cl1 C15 C16 C17 . . . . 178.7(2) ?
C15 C16 C17 C12 . . . . 0.4(4) ?
C13 C12 C17 C16 . . . . 0.8(4) ?
C11 C12 C17 C16 . . . . -175.8(2) ?

_cod_database_fobs_code 2022806
